data_2001909
loop_
_publ_author_name
'Schumann, H.'
'G\"orlitz, F. H.'
'Esser, L.'

_publ_section_title
;
 Structure of pentabenzylcyclopentadiene
;
_journal_issue 3
_journal_name_full 'Acta Crystallographica Section C'
_journal_page_first 598
_journal_page_last 600
_journal_paper_doi 10.1107/S0108270192009818
_journal_volume 49
_journal_year 1993
_chemical_formula_sum 'C40 H36'
_chemical_formula_weight 516.73
_symmetry_cell_setting orthorhombic
_symmetry_space_group_name_Hall 'P 2c -2ac'
_symmetry_space_group_name_H-M 'P c a 21'
_atom_type_scat_source 'SHELX76 (Sheldrick, 1976)'
_cell_angle_alpha 90
_cell_angle_beta 90
_cell_angle_gamma 90
_cell_formula_units_Z 4
_cell_length_a 35.499(9)
_cell_length_b 10.289(2)
_cell_length_c 8.275(3)
_cell_measurement_reflns_used 25
_cell_measurement_temperature 293(5)
_cell_measurement_theta_max 12.45
_cell_measurement_theta_min 6.8
_cell_volume 3022.4(15)
_diffrn_measurement_device 'Enraf-Nonius CAD-4'
_diffrn_measurement_method \q-2\q
_diffrn_radiation_type MoK\a
_diffrn_radiation_wavelength 0.71073
_diffrn_reflns_av_R_equivalents 0.011
_diffrn_reflns_limit_h_max 44
_diffrn_reflns_limit_h_min 0
_diffrn_reflns_limit_k_max 12
_diffrn_reflns_limit_k_min 0
_diffrn_reflns_limit_l_max 10
_diffrn_reflns_limit_l_min 0
_diffrn_reflns_number 3504
_diffrn_reflns_theta_max 26.5
_diffrn_standards_decay_% -1.2
_diffrn_standards_interval_time 120
_diffrn_standards_number 3
_exptl_absorpt_coefficient_mu 0.059
_exptl_absorpt_correction_type none
_exptl_crystal_colour colorless
_exptl_crystal_density_diffrn 1.14
_exptl_crystal_description parallelepiped
_exptl_crystal_size_max 0.68
_exptl_crystal_size_mid 0.54
_exptl_crystal_size_min 0.32
_refine_diff_density_max 0.19
_refine_diff_density_min -0.23
_refine_ls_hydrogen_treatment noref
_refine_ls_number_parameters 360
_refine_ls_number_reflns 2229
_refine_ls_R_factor_obs 0.058
_refine_ls_shift/esd_max <=0.002
_refine_ls_structure_factor_coef F
_refine_ls_weighting_details 'w = 1.069/(\s^2^+0.00003F~o~^2^)'
_refine_ls_weighting_scheme calc
_refine_ls_wR_factor_obs 0.052
_reflns_number_observed 2229
_reflns_number_total 2953
_reflns_observed_criterion F~o~>4\sF~o~
_cod_data_source_file hu1006.cif
_cod_data_source_block hu1006_structure_1_of_1
_cod_depositor_comments
;
The following automatic conversions were performed:

'_refine_ls_weighting_scheme' value '1.069/(\s^2^+0.00003F~o~^2^)'
was changed to 'calc'. New tag '_refine_ls_weighting_details' was
created. The value of the new tag was set to 'w =
1.069/(\s^2^+0.00003F~o~^2^)'.

Automatic conversion script
Id: cif_fix_values 3143 2015-03-26 13:38:13Z robertas 
;
_cod_database_code 2001909

loop_
_atom_site_label
_atom_site_fract_x
_atom_site_fract_y
_atom_site_fract_z
C1 .13410(10) .5018(4) .3300
C11 .14620(10) .4315(4) .4822(7)
C12 .17590(10) .3271(4) .4565(8)
C13 .16780(10) .2003(5) .4856(11)
C14 .1954(2) .1066(6) .4682(13)
C15 .2297(2) .1368(7) .4230(14)
C16 .2383(2) .2614(7) .3945(15)
C17 .21170(10) .3588(5) .4121(11)
C2 .10720(10) .4666(4) .2274(7)
C21 .08330(10) .3446(4) .2279(8)
C22 .09390(10) .2490(4) .0981(8)
C23 .12900(10) .2403(5) .0333(9)
C24 .1369(2) .1525(5) -.0888(10)
C25 .1103(2) .0703(5) -.1473(9)
C26 .0754(2) .0765(5) -.0819(10)
C27 .06670(10) .1655(5) .0371(9)
C3 .10500(10) .5602(4) .0934(8)
C31 .07580(10) .5554(4) -.0360(8)
C32 .03700(10) .6005(4) .0220(8)
C33 .03370(10) .7153(4) .1059(9)
C34 -.00140(10) .7573(5) .1567(9)
C35 -.03270(10) .6840(5) .1272(8)
C36 -.02950(10) .5688(5) .0484(8)
C37 .00530(10) .5257(5) -.0076(8)
C4 .13210(10) .6500(4) .1148(8)
C41 .14230(10) .7595(4) .0034(8)
C42 .17730(10) .7335(4) -.0993(8)
C43 .18730(10) .6093(5) -.1442(8)
C44 .21800(10) .5879(6) -.2454(8)
C45 .23790(10) .6914(7) -.3019(9)
C46 .22860(10) .8135(6) -.2594(10)
C47 .19820(10) .8365(5) -.1570(9)
C5 .15300(10) .6233(4) .2690(7)
C51 .15500(10) .7387(4) .3871(9)
C52 .11740(10) .7976(4) .4334(8)
C53 .09430(10) .7350(4) .5433(8)
C54 .05980(10) .7875(5) .5880(9)
C55 .04830(10) .9034(5) .5239(9)
C56 .0709(2) .9658(4) .4155(9)
C57 .10510(10) .9146(4) .3701(8)
H11A .1561 .4941 .5553
H11B .1246 .3917 .5285
H13 .1431 .1760 .5179
H14 .1893 .0183 .4893
H15 .2482 .0710 .4108
H16 .2631 .2834 .3615
H17 .2183 .4469 .3933
H21A .0577 .3689 .2126
H21B .0860 .3033 .3300
H23 .1484 .2954 .0725
H24 .1617 .1496 -.1327
H25 .1160 .0105 -.2313
H26 .0565 .0182 -.1187
H27 .0417 .1698 .0778
H31A .0836 .6100 -.1223
H31B .0738 .4684 -.0735
H33 .0554 .7657 .1290
H34 -.0037 .8375 .2126
H35 -.0568 .7136 .1617
H36 -.0513 .5169 .0313
H37 .0073 .4461 -.0651
H41A .1217 .7747 -.0671
H41B .1468 .8349 .0667
H43 .1731 .5375 -.1056
H44 .2250 .5019 -.2746
H45 .2586 .6772 -.3725
H46 .2429 .8846 -.2995
H47 .1918 .9228 -.1269
H5 .1793 .6106 .2539
H51A .1699 .8048 .3383
H51B .1670 .7096 .4831
H53 .1022 .6547 .5889
H54 .0442 .7429 .6630
H55 .0248 .9402 .5546
H56 .0629 1.0460 .3705
H57 .1204 .9600 .2947

loop_
_geom_angle_atom_site_label_1
_geom_angle_atom_site_label_2
_geom_angle_atom_site_label_3
_geom_angle
_geom_angle_publ_flag
C2 C1 C5 109.5(4) yes
C1 C2 C3 109.9(3) yes
C2 C3 C4 108.3(4) yes
C3 C4 C5 109.8(4) yes
C4 C5 C1 102.5(3) yes
C2 C1 C11 127.3(4) yes
C11 C1 C5 123.2(4) yes
C1 C11 C12 114.7(4) yes
C11 C12 C13 120.3(5) yes
C11 C12 C17 121.0(4) yes
C13 C12 C17 118.5(5) no
C12 C13 C14 120.0(6) no
C13 C14 C15 121.5(7) no
C14 C15 C16 119.3(7) no
C15 C16 C17 121.2(7) no
C12 C17 C16 119.4(5) no
C1 C2 C21 128.8(4) yes
C3 C2 C21 121.0(4) yes
C2 C21 C22 113.5(4) yes
C21 C22 C23 123.7(4) yes
C21 C22 C27 119.2(4) yes
C23 C22 C27 117.0(5) no
C22 C23 C24 121.2(5) no
C23 C24 C25 121.6(6) no
C24 C25 C26 117.8(6) no
C25 C26 C27 121.5(5) no
C22 C27 C26 120.9(5) no
C2 C3 C31 123.8(4) yes
C4 C3 C31 127.8(4) yes
C3 C31 C32 113.0(4) yes
C31 C32 C33 119.8(4) yes
C31 C32 C37 120.5(4) yes
C33 C32 C37 119.8(4) no
C32 C33 C34 120.0(4) no
C33 C34 C35 120.4(5) no
C34 C35 C36 119.9(5) no
C35 C36 C37 120.9(4) no
C32 C37 C36 119.0(5) no
C3 C4 C41 127.4(4) yes
C5 C4 C41 122.7(4) yes
C4 C41 C42 114.0(3) yes
C41 C42 C43 121.4(4) yes
C41 C42 C47 119.7(4) yes
C43 C42 C47 118.8(4) no
C42 C43 C44 120.7(5) no
C43 C44 C45 119.3(5) no
C44 C45 C46 121.0(5) no
C45 C46 C47 120.4(5) no
C42 C47 C46 119.8(5) no
C1 C5 C51 116.6(4) yes
C4 C5 C51 114.9(4) yes
C5 C1 C11 123.2(4) yes
C5 C51 C52 115.4(4) yes
C51 C52 C53 120.2(4) yes
C51 C52 C57 122.1(4) yes
C53 C52 C57 117.8(4) no
C52 C53 C54 121.1(4) no
C53 C54 C55 119.9(5) no
C54 C55 C56 119.4(5) no
C55 C56 C57 121.3(5) no
C52 C57 C56 120.6(5) no

loop_
_geom_bond_atom_site_label_1
_geom_bond_atom_site_label_2
_geom_bond_distance
_geom_bond_publ_flag
C1 C2 1.328(5) yes
C1 C5 1.507(6) yes
C2 C3 1.470(6) yes
C3 C4 1.346(5) yes
C4 C5 1.502(6) yes
C1 C11 1.515(6) yes
C2 C21 1.515(5) yes
C3 C31 1.490(6) yes
C4 C41 150.0(6) yes
C5 C51 1.539(6) yes
C11 C12 1.521(5) no
C12 C13 1.358(6) no
C12 C17 1.360(6) no
C13 C14 1.382(8) no
C14 C15 1.312(9) no
C15 C16 1.338(8) no
C16 C17 1.385(7) no
C21 C22 1.505(6) no
C22 C23 1.358(6) no
C22 C27 1.389(6) no
C23 C24 1.385(8) no
C24 C25 1.357(7) no
C25 C26 1.354(7) no
C26 C27 1.380(7) no
C31 C32 1.532(5) no
C32 C33 1.375(6) no
C32 C37 1.385(5) no
C33 C34 1.382(6) no
C34 C35 1.367(6) no
C35 C36 1.357(6) no
C36 C37 1.393(6) no
C41 C42 1.528(6) no
C42 C43 1.377(6) no
C42 C47 1.378(6) no
C43 C44 1.392(6) no
C44 C45 1.360(7) no
C45 C46 1.346(7) no
C46 C47 1.393(7) no
C51 C52 1.515(5) no
C52 C53 1.385(6) no
C52 C57 1.384(6) no
C53 C54 1.389(6) no
C54 C55 1.368(6) no
C55 C56 1.363(7) no
C56 C57 1.376(6) no
